data_2225636
loop_
_publ_author_name
'Li, Chen-Yu'
'Tsai, Chen-Yen'
'Lin, Chia-Her'
'Ko, Bao-Tsan'

_publ_section_title
;
 3-(2<i>H</i>-Benzotriazol-2-yl)-2-hydroxy-5-methylbenzaldehyde
;
_journal_coeditor_code LH5003
_journal_issue 4
_journal_name_full 'Acta Crystallographica Section E'
_journal_page_first o726
_journal_paper_doi 10.1107/S1600536810007233
_journal_volume 66
_journal_year 2010
_chemical_formula_iupac 'C14 H11 N3 O2'
_chemical_formula_moiety 'C14 H11 N3 O2'
_chemical_formula_sum 'C14 H11 N3 O2'
_chemical_formula_weight 253.26
_chemical_name_systematic
;
3-(2<i>H</i>-Benzotriazol-2-yl)-2-hydroxy-5-methylbenzaldehyde
;
_space_group_IT_number 14
_symmetry_cell_setting monoclinic
_symmetry_space_group_name_Hall '-P 2ybc'
_symmetry_space_group_name_H-M 'P 1 21/c 1'
_atom_sites_solution_hydrogens geom
_atom_sites_solution_primary direct
_atom_sites_solution_secondary difmap
_audit_creation_method SHELXL-97
_cell_angle_alpha 90.00
_cell_angle_beta 91.571(2)
_cell_angle_gamma 90.00
_cell_formula_units_Z 4
_cell_length_a 12.2724(5)
_cell_length_b 14.5018(5)
_cell_length_c 6.8897(3)
_cell_measurement_reflns_used 1657
_cell_measurement_temperature 296(2)
_cell_measurement_theta_max 28.330
_cell_measurement_theta_min 1.66
_cell_volume 1225.71(8)
_computing_cell_refinement 'SAINT-Plus (Bruker, 2008)'
_computing_data_collection 'APEX2 (Bruker, 2008)'
_computing_data_reduction 'SAINT-Plus (Bruker, 2008)'
_computing_molecular_graphics 'SHELXTL (Sheldrick, 2008)'
_computing_publication_material 'SHELXTL (Sheldrick, 2008)'
_computing_structure_refinement 'SHELXL97 (Sheldrick, 2008)'
_computing_structure_solution 'SHELXS97 (Sheldrick, 2008)'
_diffrn_ambient_temperature 296(2)
_diffrn_detector_area_resol_mean 8.3333
_diffrn_measured_fraction_theta_full 0.987
_diffrn_measured_fraction_theta_max 0.964
_diffrn_measurement_device_type 'Bruker APEXII CCD'
_diffrn_measurement_method '\f and \w scans'
_diffrn_radiation_monochromator graphite
_diffrn_radiation_source 'fine-focus sealed tube'
_diffrn_radiation_type MoK\a
_diffrn_radiation_wavelength 0.71073
_diffrn_reflns_av_R_equivalents 0.0702
_diffrn_reflns_av_sigmaI/netI 0.0390
_diffrn_reflns_limit_h_max 16
_diffrn_reflns_limit_h_min -16
_diffrn_reflns_limit_k_max 19
_diffrn_reflns_limit_k_min -19
_diffrn_reflns_limit_l_max 9
_diffrn_reflns_limit_l_min -7
_diffrn_reflns_number 13912
_diffrn_reflns_theta_full 25.00
_diffrn_reflns_theta_max 28.33
_diffrn_reflns_theta_min 1.66
_exptl_absorpt_coefficient_mu 0.095
_exptl_absorpt_correction_T_max 0.977
_exptl_absorpt_correction_T_min 0.972
_exptl_absorpt_correction_type multi-scan
_exptl_absorpt_process_details '(SADABS; Bruker, 2008)'
_exptl_crystal_colour yellow
_exptl_crystal_density_diffrn 1.372
_exptl_crystal_density_method 'not measured'
_exptl_crystal_description columnar
_exptl_crystal_F_000 528
_exptl_crystal_size_max 0.34
_exptl_crystal_size_mid 0.31
_exptl_crystal_size_min 0.23
_refine_diff_density_max 0.210
_refine_diff_density_min -0.205
_refine_ls_extinction_method none
_refine_ls_goodness_of_fit_ref 1.012
_refine_ls_hydrogen_treatment constr
_refine_ls_matrix_type full
_refine_ls_number_parameters 172
_refine_ls_number_reflns 2946
_refine_ls_number_restraints 0
_refine_ls_restrained_S_all 1.012
_refine_ls_R_factor_all 0.0816
_refine_ls_R_factor_gt 0.0451
_refine_ls_shift/su_max 0.000
_refine_ls_shift/su_mean 0.000
_refine_ls_structure_factor_coef Fsqd
_refine_ls_weighting_details 'calc w=1/[\s^2^(Fo^2^)+(0.0750P)^2^] where P=(Fo^2^+2Fc^2^)/3'
_refine_ls_weighting_scheme calc
_refine_ls_wR_factor_gt 0.1264
_refine_ls_wR_factor_ref 0.1462
_reflns_number_gt 1657
_reflns_number_total 2946
_reflns_threshold_expression I>2\s(I)
_cod_data_source_file lh5003.cif
_cod_data_source_block I
_cod_depositor_comments
;
The following automatic conversions were performed:
'_symmetry_cell_setting' value 'Monoclinic' changed to 'monoclinic'
according to '/home/saulius/struct/CIF-dictionaries/cif_core.dic'
dictionary named 'cif_core.dic' version 2.4.1 from 2010-06-29.

Automatic conversion script
Id: cif_fix_enum 1527 2010-12-29 10:47:43Z saulius 
;
_cod_original_sg_symbol_H-M 'P 21/c'
_cod_database_code 2225636
_cod_database_fobs_code 2225636

loop_
_symmetry_equiv_pos_as_xyz
'x, y, z'
'-x, y+1/2, -z+1/2'
'-x, -y, -z'
'x, -y-1/2, z-1/2'

loop_
_atom_site_type_symbol
_atom_site_label
_atom_site_fract_x
_atom_site_fract_y
_atom_site_fract_z
_atom_site_U_iso_or_equiv
_atom_site_adp_type
_atom_site_calc_flag
_atom_site_refinement_flags
_atom_site_occupancy
_atom_site_disorder_assembly
_atom_site_disorder_group
O O1 0.50858(9) 0.36518(6) 0.26655(17) 0.0578(3) Uani d . 1 . .
H H1A 0.5768 0.3681 0.2490 0.069 Uiso d R 1 . .
O O2 0.18809(10) 0.37151(8) 0.3322(2) 0.0816(4) Uani d . 1 . .
N N1 0.68476(10) 0.27325(8) 0.20289(19) 0.0488(3) Uani d . 1 . .
N N2 0.62690(10) 0.19539(8) 0.22480(18) 0.0458(3) Uani d . 1 . .
N N3 0.68234(10) 0.11695(8) 0.21302(19) 0.0517(4) Uani d . 1 . .
C C1 0.45880(12) 0.28244(9) 0.2757(2) 0.0435(4) Uani d . 1 . .
C C2 0.51319(12) 0.19766(9) 0.2580(2) 0.0428(4) Uani d . 1 . .
C C3 0.45656(12) 0.11543(10) 0.2707(2) 0.0471(4) Uani d . 1 . .
H H3B 0.4938 0.0600 0.2579 0.057 Uiso calc R 1 . .
C C4 0.34523(12) 0.11386(10) 0.3022(2) 0.0490(4) Uani d . 1 . .
C C5 0.29195(12) 0.19740(10) 0.3180(2) 0.0493(4) Uani d . 1 . .
H H5A 0.2173 0.1977 0.3381 0.059 Uiso calc R 1 . .
C C6 0.34674(12) 0.28099(10) 0.3048(2) 0.0456(4) Uani d . 1 . .
C C7 0.78649(11) 0.24258(10) 0.1756(2) 0.0476(4) Uani d . 1 . .
C C8 0.88414(13) 0.29132(12) 0.1448(2) 0.0578(5) Uani d . 1 . .
H H8A 0.8858 0.3554 0.1408 0.069 Uiso calc R 1 . .
C C9 0.97489(13) 0.24055(13) 0.1215(2) 0.0637(5) Uani d . 1 . .
H H9A 1.0405 0.2706 0.1011 0.076 Uiso calc R 1 . .
C C10 0.97342(14) 0.14307(13) 0.1272(3) 0.0672(5) Uani d . 1 . .
H H10A 1.0382 0.1111 0.1099 0.081 Uiso calc R 1 . .
C C11 0.88075(13) 0.09447(12) 0.1571(2) 0.0622(5) Uani d . 1 . .
H H11A 0.8806 0.0304 0.1608 0.075 Uiso calc R 1 . .
C C12 0.78537(12) 0.14584(11) 0.1820(2) 0.0491(4) Uani d . 1 . .
C C13 0.28498(14) 0.02373(11) 0.3176(3) 0.0687(5) Uani d . 1 . .
H H13A 0.2093 0.0356 0.3392 0.103 Uiso calc R 1 . .
H H13B 0.3153 -0.0114 0.4241 0.103 Uiso calc R 1 . .
H H13C 0.2919 -0.0105 0.1993 0.103 Uiso calc R 1 . .
C C14 0.28544(14) 0.36772(11) 0.3179(2) 0.0578(5) Uani d . 1 . .
H H14A 0.3241 0.4228 0.3150 0.069 Uiso calc R 1 . .

loop_
_atom_site_aniso_label
_atom_site_aniso_U_11
_atom_site_aniso_U_22
_atom_site_aniso_U_33
_atom_site_aniso_U_12
_atom_site_aniso_U_13
_atom_site_aniso_U_23
O1 0.0533(6) 0.0414(6) 0.0792(9) -0.0065(5) 0.0092(5) -0.0014(5)
O2 0.0565(8) 0.0613(8) 0.1276(13) 0.0086(6) 0.0154(7) -0.0057(7)
N1 0.0475(7) 0.0449(7) 0.0540(9) -0.0062(6) 0.0031(6) 0.0029(6)
N2 0.0458(7) 0.0421(7) 0.0495(9) -0.0022(5) 0.0021(6) 0.0019(5)
N3 0.0477(7) 0.0449(7) 0.0629(10) 0.0010(6) 0.0044(6) -0.0005(6)
C1 0.0505(9) 0.0395(7) 0.0405(9) -0.0044(6) 0.0012(7) -0.0002(6)
C2 0.0433(8) 0.0437(8) 0.0414(9) -0.0004(6) 0.0013(6) 0.0014(6)
C3 0.0482(9) 0.0399(8) 0.0532(10) 0.0018(6) 0.0012(7) 0.0019(6)
C4 0.0491(9) 0.0438(8) 0.0542(11) -0.0018(6) 0.0017(7) 0.0028(7)
C5 0.0444(8) 0.0508(9) 0.0530(10) -0.0006(6) 0.0046(7) 0.0009(7)
C6 0.0484(9) 0.0435(8) 0.0448(10) 0.0002(6) 0.0018(7) 0.0000(6)
C7 0.0466(9) 0.0543(9) 0.0420(9) -0.0041(7) 0.0025(7) -0.0001(7)
C8 0.0539(10) 0.0615(10) 0.0583(12) -0.0110(8) 0.0053(8) 0.0019(8)
C9 0.0510(10) 0.0747(12) 0.0657(13) -0.0113(9) 0.0071(8) 0.0008(9)
C10 0.0478(9) 0.0776(12) 0.0766(14) 0.0042(9) 0.0070(8) -0.0052(9)
C11 0.0516(10) 0.0583(10) 0.0771(13) 0.0046(8) 0.0076(8) -0.0044(8)
C12 0.0463(9) 0.0514(9) 0.0497(10) -0.0021(7) 0.0021(7) -0.0006(7)
C13 0.0560(10) 0.0495(10) 0.1008(15) -0.0060(8) 0.0074(9) 0.0064(9)
C14 0.0567(10) 0.0478(9) 0.0693(12) -0.0005(7) 0.0078(8) -0.0033(7)

loop_
_atom_type_symbol
_atom_type_description
_atom_type_scat_dispersion_real
_atom_type_scat_dispersion_imag
_atom_type_scat_source
C C 0.0033 0.0016 'International Tables Vol C Tables 4.2.6.8 and 6.1.1.4'
H H 0.0000 0.0000 'International Tables Vol C Tables 4.2.6.8 and 6.1.1.4'
N N 0.0061 0.0033 'International Tables Vol C Tables 4.2.6.8 and 6.1.1.4'
O O 0.0106 0.0060 'International Tables Vol C Tables 4.2.6.8 and 6.1.1.4'

loop_
_geom_angle_atom_site_label_1
_geom_angle_atom_site_label_2
_geom_angle_atom_site_label_3
_geom_angle_site_symmetry_1
_geom_angle_site_symmetry_3
_geom_angle
_geom_angle_publ_flag
C1 O1 H1A . . 120.0 ?
C7 N1 N2 . . 103.50(12) ?
N3 N2 N1 . . 116.04(12) ?
N3 N2 C2 . . 122.44(11) ?
N1 N2 C2 . . 121.52(11) ?
N2 N3 C12 . . 103.09(11) ?
O1 C1 C6 . . 118.00(13) ?
O1 C1 C2 . . 123.87(13) ?
C6 C1 C2 . . 118.13(13) ?
C3 C2 C1 . . 120.50(14) ?
C3 C2 N2 . . 119.17(12) ?
C1 C2 N2 . . 120.33(12) ?
C2 C3 C4 . . 121.44(13) ?
C2 C3 H3B . . 119.3 ?
C4 C3 H3B . . 119.3 ?
C5 C4 C3 . . 117.86(13) ?
C5 C4 C13 . . 121.36(14) ?
C3 C4 C13 . . 120.78(13) ?
C4 C5 C6 . . 121.88(14) ?
C4 C5 H5A . . 119.1 ?
C6 C5 H5A . . 119.1 ?
C5 C6 C1 . . 120.19(13) ?
C5 C6 C14 . . 119.52(14) ?
C1 C6 C14 . . 120.28(13) ?
N1 C7 C12 . . 108.46(12) ?
N1 C7 C8 . . 130.62(15) ?
C12 C7 C8 . . 120.93(14) ?
C9 C8 C7 . . 116.85(16) ?
C9 C8 H8A . . 121.6 ?
C7 C8 H8A . . 121.6 ?
C8 C9 C10 . . 122.10(15) ?
C8 C9 H9A . . 119.0 ?
C10 C9 H9A . . 119.0 ?
C11 C10 C9 . . 122.29(16) ?
C11 C10 H10A . . 118.9 ?
C9 C10 H10A . . 118.9 ?
C10 C11 C12 . . 116.62(16) ?
C10 C11 H11A . . 121.7 ?
C12 C11 H11A . . 121.7 ?
N3 C12 C11 . . 129.87(15) ?
N3 C12 C7 . . 108.91(12) ?
C11 C12 C7 . . 121.22(13) ?
C4 C13 H13A . . 109.5 ?
C4 C13 H13B . . 109.5 ?
H13A C13 H13B . . 109.5 ?
C4 C13 H13C . . 109.5 ?
H13A C13 H13C . . 109.5 ?
H13B C13 H13C . . 109.5 ?
O2 C14 C6 . . 123.75(15) ?
O2 C14 H14A . . 118.1 ?
C6 C14 H14A . . 118.1 ?

loop_
_geom_bond_atom_site_label_1
_geom_bond_atom_site_label_2
_geom_bond_site_symmetry_2
_geom_bond_distance
_geom_bond_publ_flag
O1 C1 . 1.3488(15) ?
O1 H1A . 0.8500 ?
O2 C14 . 1.2026(18) ?
N1 C7 . 1.3434(18) ?
N1 N2 . 1.3445(16) ?
N2 N3 . 1.3292(16) ?
N2 C2 . 1.4206(18) ?
N3 C12 . 1.3545(18) ?
C1 C6 . 1.395(2) ?
C1 C2 . 1.4058(19) ?
C2 C3 . 1.3842(18) ?
C3 C4 . 1.389(2) ?
C3 H3B . 0.9300 ?
C4 C5 . 1.3823(19) ?
C4 C13 . 1.507(2) ?
C5 C6 . 1.3905(19) ?
C5 H5A . 0.9300 ?
C6 C14 . 1.470(2) ?
C7 C12 . 1.404(2) ?
C7 C8 . 1.412(2) ?
C8 C9 . 1.348(2) ?
C8 H8A . 0.9300 ?
C9 C10 . 1.414(3) ?
C9 H9A . 0.9300 ?
C10 C11 . 1.358(2) ?
C10 H10A . 0.9300 ?
C11 C12 . 1.402(2) ?
C11 H11A . 0.9300 ?
C13 H13A . 0.9600 ?
C13 H13B . 0.9600 ?
C13 H13C . 0.9600 ?
C14 H14A . 0.9300 ?

loop_
_geom_hbond_atom_site_label_D
_geom_hbond_atom_site_label_H
_geom_hbond_atom_site_label_A
_geom_hbond_site_symmetry_A
_geom_hbond_distance_DH
_geom_hbond_distance_HA
_geom_hbond_distance_DA
_geom_hbond_angle_DHA
O1 H1A N1 . 0.85 1.942 2.588(2) 131.9

loop_
_geom_torsion_atom_site_label_1
_geom_torsion_atom_site_label_2
_geom_torsion_atom_site_label_3
_geom_torsion_atom_site_label_4
_geom_torsion_site_symmetry_1
_geom_torsion_site_symmetry_2
_geom_torsion_site_symmetry_3
_geom_torsion_site_symmetry_4
_geom_torsion
_geom_torsion_publ_flag
C7 N1 N2 N3 . . . . -0.35(17) ?
C7 N1 N2 C2 . . . . 179.82(12) ?
N1 N2 N3 C12 . . . . 0.42(17) ?
C2 N2 N3 C12 . . . . -179.75(12) ?
O1 C1 C2 C3 . . . . 179.41(13) ?
C6 C1 C2 C3 . . . . -0.5(2) ?
O1 C1 C2 N2 . . . . -1.3(2) ?
C6 C1 C2 N2 . . . . 178.88(12) ?
N3 N2 C2 C3 . . . . -2.7(2) ?
N1 N2 C2 C3 . . . . 177.08(13) ?
N3 N2 C2 C1 . . . . 177.91(13) ?
N1 N2 C2 C1 . . . . -2.3(2) ?
C1 C2 C3 C4 . . . . -0.4(3) ?
N2 C2 C3 C4 . . . . -179.71(13) ?
C2 C3 C4 C5 . . . . 0.8(2) ?
C2 C3 C4 C13 . . . . -179.41(15) ?
C3 C4 C5 C6 . . . . -0.5(2) ?
C13 C4 C5 C6 . . . . 179.77(14) ?
C4 C5 C6 C1 . . . . -0.4(3) ?
C4 C5 C6 C14 . . . . 178.51(14) ?
O1 C1 C6 C5 . . . . -179.06(13) ?
C2 C1 C6 C5 . . . . 0.8(2) ?
O1 C1 C6 C14 . . . . 2.1(2) ?
C2 C1 C6 C14 . . . . -178.04(13) ?
N2 N1 C7 C12 . . . . 0.12(15) ?
N2 N1 C7 C8 . . . . -179.78(15) ?
N1 C7 C8 C9 . . . . -179.89(14) ?
C12 C7 C8 C9 . . . . 0.2(2) ?
C7 C8 C9 C10 . . . . 0.1(2) ?
C8 C9 C10 C11 . . . . -0.2(3) ?
C9 C10 C11 C12 . . . . 0.1(2) ?
N2 N3 C12 C11 . . . . -179.89(15) ?
N2 N3 C12 C7 . . . . -0.30(16) ?
C10 C11 C12 N3 . . . . 179.71(16) ?
C10 C11 C12 C7 . . . . 0.2(2) ?
N1 C7 C12 N3 . . . . 0.12(16) ?
C8 C7 C12 N3 . . . . -179.97(14) ?
N1 C7 C12 C11 . . . . 179.75(14) ?
C8 C7 C12 C11 . . . . -0.3(2) ?
C5 C6 C14 O2 . . . . -3.1(3) ?
C1 C6 C14 O2 . . . . 175.78(16) ?

loop_
_cod_related_entry_id
_cod_related_entry_database
_cod_related_entry_code
1 ChemSpider 24744587
